data_1511960
loop_
_publ_author_name
'Davies, Stephen G.'
'Fletcher, Ai M.'
'Lee, James A.'
'Lorkin, Thomas J. A.'
'Roberts, Paul M.'
'Thomson, James E.'

_publ_section_title
;
 Asymmetric synthesis of (-)-martinellic Acid.
;
_journal_issue 8
_journal_name_full 'Organic letters'
_journal_page_first 2050
_journal_page_last 2053
_journal_paper_doi 10.1021/ol4007508
_journal_volume 15
_journal_year 2013
_chemical_absolute_configuration ad
_chemical_formula_moiety 'C25 H27 Br1 N2 O5'
_chemical_formula_sum 'C25 H27 Br N2 O5'
_chemical_formula_weight 515.40
_space_group_IT_number 19
_symmetry_cell_setting orthorhombic
_symmetry_space_group_name_Hall 'P 2ac 2ab'
_symmetry_space_group_name_H-M 'P 21 21 21'
_atom_sites_solution_hydrogens difmap
_atom_sites_solution_primary direct
_cell_angle_alpha 90
_cell_angle_beta 90
_cell_angle_gamma 90
_cell_formula_units_Z 4
_cell_length_a 9.6810(2)
_cell_length_b 12.7183(2)
_cell_length_c 19.2223(4)
_cell_measurement_reflns_used 2951
_cell_measurement_temperature 150
_cell_measurement_theta_max 27
_cell_measurement_theta_min 5
_cell_volume 2366.76(8)
_computing_cell_refinement 'DENZO/SCALEPACK (Otwinowski & Minor, 1997)'
_computing_data_collection 'COLLECT (Nonius, 2001).'
_computing_data_reduction 'DENZO/SCALEPACK (Otwinowski & Minor, 1997)'
_computing_molecular_graphics 'CAMERON (Watkin et al., 1996)'
_computing_publication_material 'CRYSTALS (Betteridge et al., 2003)'
_computing_structure_refinement 'CRYSTALS (Betteridge et al., 2003)'
_computing_structure_solution 'SIR92 (Altomare et al., 1994)'
_diffrn_ambient_temperature 150
_diffrn_measured_fraction_theta_full 0.989
_diffrn_measured_fraction_theta_max 0.989
_diffrn_measurement_device Area
_diffrn_measurement_device_type 'Nonius KappaCCD'
_diffrn_measurement_method \w
_diffrn_radiation_monochromator graphite
_diffrn_radiation_type 'Mo K\a'
_diffrn_radiation_wavelength 0.71073
_diffrn_reflns_av_R_equivalents 0.058
_diffrn_reflns_limit_h_max 12
_diffrn_reflns_limit_h_min -12
_diffrn_reflns_limit_k_max 16
_diffrn_reflns_limit_k_min -16
_diffrn_reflns_limit_l_max 24
_diffrn_reflns_limit_l_min -24
_diffrn_reflns_number 5258
_diffrn_reflns_theta_full 26.648
_diffrn_reflns_theta_max 27.472
_diffrn_reflns_theta_min 5.250
_diffrn_standards_number 0
_exptl_absorpt_coefficient_mu 1.776
_exptl_absorpt_correction_T_max 0.78
_exptl_absorpt_correction_T_min 0.74
_exptl_absorpt_correction_type multi-scan
_exptl_absorpt_process_details 'DENZO/SCALEPACK (Otwinowski & Minor, 1997)'
_exptl_crystal_colour colourless
_exptl_crystal_density_diffrn 1.446
_exptl_crystal_density_method 'not measured'
_exptl_crystal_description prism
_exptl_crystal_F_000 1064
_exptl_crystal_size_max 0.360
_exptl_crystal_size_mid 0.170
_exptl_crystal_size_min 0.140
_refine_diff_density_max 0.48
_refine_diff_density_min -0.69
_refine_ls_abs_structure_details 'Flack (1983), 0 Friedel-pairs'
_refine_ls_abs_structure_Flack 0.011(8)
_refine_ls_extinction_method None
_refine_ls_goodness_of_fit_ref 0.9336
_refine_ls_hydrogen_treatment constr
_refine_ls_matrix_type full
_refine_ls_number_parameters 299
_refine_ls_number_reflns 5258
_refine_ls_number_restraints 0
_refine_ls_R_factor_all 0.0468
_refine_ls_R_factor_gt 0.0339
_refine_ls_shift/su_max 0.0008457
_refine_ls_shift/su_mean 0.0000303
_refine_ls_structure_factor_coef Fsqd
_refine_ls_weighting_details
;
 Method, part 1, Chebychev polynomial, (Watkin, 1994, Prince, 1982) 
 [weight] = 1.0/[A~0~*T~0~(x)+A~1~*T~1~(x) ... +A~n-1~]*T~n-1~(x)] 
 where A~i~ are the Chebychev coefficients listed below and x= Fcalc/Fmax 
 Method = Robust Weighting (Prince, 1982) 
 W = [weight] * [1-(deltaF/6*sigmaF)^2^]^2^ 
 A~i~ are: 
 26.1 41.3 25.7 11.6 2.93 
;
_refine_ls_weighting_scheme calc
_refine_ls_wR_factor_all 0.0763
_refine_ls_wR_factor_gt 0.0660
_refine_ls_wR_factor_ref 0.0763
_reflns_limit_h_max 12
_reflns_limit_h_min -12
_reflns_limit_k_max 16
_reflns_limit_k_min 0
_reflns_limit_l_max 24
_reflns_limit_l_min 0
_reflns_number_gt 4476
_reflns_number_total 3028
_reflns_threshold_expression I>2.0\s(I)
_oxford_diffrn_Wilson_B_factor 2.86
_oxford_diffrn_Wilson_scale 8.05
_oxford_refine_ls_r_factor_ref 0.0468
_oxford_refine_ls_scale 0.3563(3)
_oxford_reflns_number_all 5258
_oxford_reflns_threshold_expression_ref I>-3.0\s(I)
_cod_data_source_file ol4007508_si_001.cif
_cod_data_source_block 11
_cod_depositor_comments
;
The following automatic conversions were performed:

'_symmetry_cell_setting' value 'Orthorhombic' changed to
'orthorhombic' according to
/home/saulius/struct/CIF-dictionaries/cif_core.dic dictionary named
'cif_core.dic' version 2.4.2 from
2011-04-26.

'_atom_sites_solution_primary' value 'Direct' changed to
'direct' according to
/home/saulius/struct/CIF-dictionaries/cif_core.dic dictionary named
'cif_core.dic' version 2.4.2 from 2011-04-26.

Automatic conversion script
Id: cif_fix_values 1891 2012-01-12 08:04:46Z andrius 
;
_cod_original_formula_sum 'C25 H27 Br1 N2 O5'
_cod_database_code 1511960

loop_
_symmetry_equiv_pos_as_xyz
x,y,z
x+1/2,-y+1/2,-z
-x,y+1/2,-z+1/2
-x+1/2,-y,z+1/2

loop_
_atom_site_label
_atom_site_type_symbol
_atom_site_fract_x
_atom_site_fract_y
_atom_site_fract_z
_atom_site_U_iso_or_equiv
_atom_site_occupancy
_atom_site_adp_type
_atom_site_refinement_flags_posn
Br1 Br 0.56933(3) 0.82263(2) 0.344878(18) 0.0397 1.0000 Uani .
C2 C 0.6492(3) 0.6879(2) 0.33185(13) 0.0280 1.0000 Uani .
C3 C 0.7914(3) 0.6797(2) 0.32673(12) 0.0245 1.0000 Uani .
C4 C 0.8523(3) 0.5810(2) 0.31854(14) 0.0221 1.0000 Uani .
C5 C 1.0070(3) 0.5701(2) 0.31411(14) 0.0225 1.0000 Uani .
N6 N 1.0757(3) 0.54379(16) 0.38058(11) 0.0243 1.0000 Uani .
C7 C 1.0479(3) 0.5959(2) 0.44759(14) 0.0263 1.0000 Uani .
C8 C 0.9174(4) 0.5525(2) 0.48167(15) 0.0329 1.0000 Uani .
C9 C 1.0512(3) 0.7146(2) 0.43881(13) 0.0251 1.0000 Uani .
C10 C 1.1516(3) 0.7608(2) 0.39782(15) 0.0277 1.0000 Uani .
C11 C 1.1566(3) 0.8686(2) 0.38706(15) 0.0299 1.0000 Uani .
C12 C 1.0592(4) 0.9327(2) 0.41866(15) 0.0323 1.0000 Uani .
O13 O 1.0501(3) 1.03930(16) 0.40910(12) 0.0429 1.0000 Uani .
C14 C 1.1632(4) 1.0899(3) 0.37617(18) 0.0419 1.0000 Uani .
C15 C 0.9597(3) 0.8887(3) 0.46144(17) 0.0366 1.0000 Uani .
C16 C 0.9555(3) 0.7808(2) 0.47168(16) 0.0319 1.0000 Uani .
C17 C 1.1947(3) 0.4891(2) 0.36925(15) 0.0285 1.0000 Uani .
O18 O 1.2825(2) 0.46954(18) 0.41327(12) 0.0398 1.0000 Uani .
C19 C 1.2008(3) 0.4597(2) 0.29325(15) 0.0307 1.0000 Uani .
C20 C 1.0524(3) 0.4769(2) 0.26923(14) 0.0250 1.0000 Uani .
C21 C 0.9683(3) 0.3791(2) 0.28441(14) 0.0255 1.0000 Uani .
O22 O 1.0171(2) 0.29077(16) 0.28332(12) 0.0361 1.0000 Uani .
N23 N 0.8302(2) 0.39337(18) 0.30035(12) 0.0266 1.0000 Uani .
C24 C 0.7684(3) 0.4930(2) 0.31202(14) 0.0253 1.0000 Uani .
C25 C 0.6256(3) 0.5028(3) 0.31576(18) 0.0359 1.0000 Uani .
C26 C 0.5658(3) 0.6006(2) 0.32661(16) 0.0358 1.0000 Uani .
C27 C 0.7520(3) 0.2987(2) 0.31358(15) 0.0273 1.0000 Uani .
O28 O 0.7217(2) 0.29518(15) 0.38028(10) 0.0314 1.0000 Uani .
C29 C 0.6292(3) 0.2122(2) 0.40846(17) 0.0381 1.0000 Uani .
C30 C 0.6927(5) 0.1058(3) 0.3976(2) 0.0598 1.0000 Uani .
C31 C 0.4876(4) 0.2250(4) 0.3761(3) 0.0716 1.0000 Uani .
C32 C 0.6258(6) 0.2400(4) 0.4850(2) 0.0734 1.0000 Uani .
O33 O 0.7228(3) 0.23724(18) 0.26897(11) 0.0438 1.0000 Uani .
H31 H 0.8475 0.7400 0.3290 0.0294 1.0000 Uiso R
H51 H 1.0466 0.6353 0.2950 0.0272 1.0000 Uiso R
H71 H 1.1279 0.5778 0.4773 0.0335 1.0000 Uiso R
H81 H 0.9164 0.5772 0.5304 0.0513 1.0000 Uiso R
H83 H 0.9195 0.4773 0.4805 0.0512 1.0000 Uiso R
H82 H 0.8360 0.5777 0.4565 0.0506 1.0000 Uiso R
H101 H 1.2190 0.7169 0.3765 0.0322 1.0000 Uiso R
H111 H 1.2257 0.8989 0.3587 0.0381 1.0000 Uiso R
H142 H 1.1439 1.1641 0.3740 0.0660 1.0000 Uiso R
H141 H 1.2455 1.0771 0.4042 0.0661 1.0000 Uiso R
H143 H 1.1757 1.0615 0.3297 0.0662 1.0000 Uiso R
H151 H 0.8946 0.9335 0.4838 0.0454 1.0000 Uiso R
H161 H 0.8869 0.7514 0.5020 0.0393 1.0000 Uiso R
H191 H 1.2642 0.5072 0.2695 0.0379 1.0000 Uiso R
H192 H 1.2331 0.3867 0.2867 0.0378 1.0000 Uiso R
H201 H 1.0455 0.4951 0.2196 0.0324 1.0000 Uiso R
H251 H 0.5702 0.4409 0.3102 0.0454 1.0000 Uiso R
H261 H 0.4683 0.6083 0.3295 0.0441 1.0000 Uiso R
H302 H 0.6405 0.0542 0.4242 0.0901 1.0000 Uiso R
H301 H 0.7876 0.1075 0.4139 0.0901 1.0000 Uiso R
H303 H 0.6890 0.0883 0.3485 0.0904 1.0000 Uiso R
H312 H 0.4272 0.1752 0.3998 0.1031 1.0000 Uiso R
H311 H 0.4566 0.2964 0.3850 0.1032 1.0000 Uiso R
H313 H 0.4928 0.2101 0.3261 0.1032 1.0000 Uiso R
H322 H 0.5636 0.1915 0.5076 0.1071 1.0000 Uiso R
H321 H 0.7190 0.2327 0.5035 0.1072 1.0000 Uiso R
H323 H 0.5923 0.3123 0.4893 0.1068 1.0000 Uiso R

loop_
_atom_site_aniso_label
_atom_site_aniso_U_11
_atom_site_aniso_U_22
_atom_site_aniso_U_33
_atom_site_aniso_U_23
_atom_site_aniso_U_13
_atom_site_aniso_U_12
Br1 0.03668(14) 0.03189(13) 0.05055(17) 0.00129(15) 0.00764(15) 0.01031(14)
C2 0.0262(12) 0.0280(13) 0.0298(15) 0.0010(12) 0.0022(10) 0.0029(11)
C3 0.0255(11) 0.0248(11) 0.0233(12) 0.0029(11) -0.0001(9) -0.0017(12)
C4 0.0216(12) 0.0256(13) 0.0190(12) 0.0026(10) -0.0008(10) 0.0001(10)
C5 0.0203(12) 0.0233(13) 0.0239(13) 0.0019(10) -0.0012(10) -0.0017(10)
N6 0.0247(10) 0.0267(10) 0.0215(10) -0.0009(8) -0.0013(10) 0.0032(10)
C7 0.0276(15) 0.0313(13) 0.0201(13) -0.0006(10) -0.0004(11) 0.0016(12)
C8 0.0390(17) 0.0320(14) 0.0276(14) 0.0032(11) 0.0057(14) -0.0034(14)
C9 0.0227(14) 0.0287(12) 0.0238(13) -0.0022(10) -0.0037(11) -0.0012(11)
C10 0.0221(13) 0.0327(15) 0.0284(15) -0.0062(11) 0.0003(11) -0.0008(11)
C11 0.0272(15) 0.0345(15) 0.0280(15) -0.0048(12) 0.0017(12) -0.0046(12)
C12 0.0380(16) 0.0295(13) 0.0294(14) -0.0011(11) -0.0041(14) -0.0034(13)
O13 0.0483(14) 0.0295(10) 0.0510(13) 0.0018(10) 0.0092(12) 0.0001(10)
C14 0.053(2) 0.0348(17) 0.0374(17) -0.0001(14) -0.0025(15) -0.0117(15)
C15 0.0371(18) 0.0364(16) 0.0364(17) -0.0040(13) 0.0087(14) 0.0051(13)
C16 0.0326(17) 0.0362(15) 0.0268(14) -0.0017(12) 0.0074(12) 0.0025(13)
C17 0.0228(13) 0.0294(14) 0.0331(15) 0.0014(11) -0.0008(11) 0.0015(11)
O18 0.0299(11) 0.0471(13) 0.0424(12) -0.0022(10) -0.0110(10) 0.0101(10)
C19 0.0222(14) 0.0360(15) 0.0339(16) -0.0013(13) 0.0026(12) 0.0017(12)
C20 0.0234(14) 0.0265(12) 0.0251(13) -0.0017(10) 0.0033(11) -0.0015(11)
C21 0.0242(14) 0.0296(14) 0.0228(14) -0.0040(11) -0.0011(10) -0.0003(10)
O22 0.0346(11) 0.0282(10) 0.0455(13) -0.0055(9) 0.0059(9) 0.0052(8)
N23 0.0236(11) 0.0234(11) 0.0329(13) -0.0029(9) 0.0037(10) -0.0024(9)
C24 0.0247(13) 0.0243(13) 0.0269(13) -0.0002(11) 0.0026(11) 0.0003(10)
C25 0.0250(14) 0.0314(15) 0.0512(19) 0.0000(14) 0.0015(13) -0.0038(12)
C26 0.0198(12) 0.0329(13) 0.0547(19) 0.0018(12) 0.0003(14) 0.0030(13)
C27 0.0263(13) 0.0238(14) 0.0318(14) -0.0004(11) 0.0001(11) -0.0032(10)
O28 0.0374(11) 0.0262(10) 0.0306(11) -0.0022(8) 0.0042(9) -0.0082(8)
C29 0.0443(17) 0.0326(15) 0.0373(17) 0.0008(13) 0.0140(14) -0.0119(13)
C30 0.081(3) 0.0310(17) 0.067(3) 0.0083(17) 0.029(2) -0.0002(19)
C31 0.039(2) 0.082(3) 0.094(3) 0.016(3) 0.012(2) -0.020(2)
C32 0.118(4) 0.055(2) 0.046(2) -0.0049(19) 0.032(2) -0.025(2)
O33 0.0563(15) 0.0404(12) 0.0345(12) -0.0082(10) 0.0048(11) -0.0197(11)

loop_
_atom_type_symbol
_atom_type_scat_dispersion_real
_atom_type_scat_dispersion_imag
_atom_type_scat_Cromer_Mann_a1
_atom_type_scat_Cromer_Mann_b1
_atom_type_scat_Cromer_Mann_a2
_atom_type_scat_Cromer_Mann_b2
_atom_type_scat_Cromer_Mann_a3
_atom_type_scat_Cromer_Mann_b3
_atom_type_scat_Cromer_Mann_a4
_atom_type_scat_Cromer_Mann_b4
_atom_type_scat_Cromer_Mann_c
_atom_type_scat_source
C 0.0033 0.0016 2.3100 20.8439 1.0200 10.2075 1.5886 0.5687 0.8650 51.6512 0.2156 'International Tables Vol C 4.2.6.8 and 6.1.1.4'
H 0.0000 0.0000 0.4930 10.5109 0.3229 26.1257 0.1402 3.1424 0.0408 57.7998 0.0030 'International Tables Vol C 4.2.6.8 and 6.1.1.4'
Br -0.2901 2.4595 17.1789 2.1723 5.2358 16.5796 5.6377 0.2609 3.9851 41.4328 2.9557 'International Tables Vol C 4.2.6.8 and 6.1.1.4'
N 0.0061 0.0033 12.2126 0.0057 3.1322 9.8933 2.0125 28.9975 1.1663 0.5826 -11.5290 'International Tables Vol C 4.2.6.8 and 6.1.1.4'
O 0.0106 0.0060 3.0485 13.2771 2.2868 5.7011 1.5463 0.3239 0.8670 32.9089 0.2508 'International Tables Vol C 4.2.6.8 and 6.1.1.4'

loop_
_geom_angle_atom_site_label_1
_geom_angle_atom_site_label_2
_geom_angle_atom_site_label_3
_geom_angle
_geom_angle_publ_flag
Br1 C2 C3 118.9(2) yes
Br1 C2 C26 119.9(2) yes
C3 C2 C26 121.2(3) yes
C2 C3 C4 119.7(3) yes
C2 C3 H31 120.7 no
C4 C3 H31 119.6 no
C3 C4 C5 120.6(3) yes
C3 C4 C24 119.2(2) yes
C5 C4 C24 120.2(3) yes
C4 C5 N6 114.8(2) yes
C4 C5 C20 112.8(2) yes
N6 C5 C20 100.5(2) yes
C4 C5 H51 109.3 no
N6 C5 H51 109.8 no
C20 C5 H51 109.3 no
C5 N6 C7 124.8(2) yes
C5 N6 C17 111.0(2) yes
C7 N6 C17 121.6(2) yes
N6 C7 C8 111.3(2) yes
N6 C7 C9 110.2(2) yes
C8 C7 C9 115.1(2) yes
N6 C7 H71 104.9 no
C8 C7 H71 108.4 no
C9 C7 H71 106.2 no
C7 C8 H81 107.4 no
C7 C8 H83 109.4 no
H81 C8 H83 110.0 no
C7 C8 H82 109.6 no
H81 C8 H82 110.9 no
H83 C8 H82 109.4 no
C7 C9 C10 120.1(2) yes
C7 C9 C16 122.1(3) yes
C10 C9 C16 117.8(3) yes
C9 C10 C11 122.0(3) yes
C9 C10 H101 118.6 no
C11 C10 H101 119.4 no
C10 C11 C12 119.5(3) yes
C10 C11 H111 120.9 no
C12 C11 H111 119.6 no
C11 C12 O13 124.5(3) yes
C11 C12 C15 119.7(3) yes
O13 C12 C15 115.7(3) yes
C12 O13 C14 117.3(3) yes
O13 C14 H142 108.3 no
O13 C14 H141 107.9 no
H142 C14 H141 110.2 no
O13 C14 H143 109.8 no
H142 C14 H143 110.4 no
H141 C14 H143 110.2 no
C12 C15 C16 120.3(3) yes
C12 C15 H151 119.2 no
C16 C15 H151 120.5 no
C9 C16 C15 120.7(3) yes
C9 C16 H161 119.8 no
C15 C16 H161 119.5 no
N6 C17 O18 125.4(3) yes
N6 C17 C19 108.3(2) yes
O18 C17 C19 126.2(3) yes
C17 C19 C20 102.7(2) yes
C17 C19 H191 108.9 no
C20 C19 H191 111.2 no
C17 C19 H192 111.7 no
C20 C19 H192 113.3 no
H191 C19 H192 108.9 no
C5 C20 C19 102.2(2) yes
C5 C20 C21 111.9(2) yes
C19 C20 C21 109.3(2) yes
C5 C20 H201 110.2 no
C19 C20 H201 113.0 no
C21 C20 H201 110.1 no
C20 C21 O22 123.0(2) yes
C20 C21 N23 117.0(2) yes
O22 C21 N23 119.9(3) yes
C21 N23 C24 124.0(2) yes
C21 N23 C27 115.8(2) yes
C24 N23 C27 119.7(2) yes
N23 C24 C4 119.1(2) yes
N23 C24 C25 120.5(3) yes
C4 C24 C25 120.4(3) yes
C24 C25 C26 120.2(3) yes
C24 C25 H251 118.5 no
C26 C25 H251 121.3 no
C25 C26 C2 119.3(3) yes
C25 C26 H261 121.0 no
C2 C26 H261 119.7 no
N23 C27 O28 108.4(2) yes
N23 C27 O33 122.9(3) yes
O28 C27 O33 128.7(3) yes
C27 O28 C29 120.9(2) yes
O28 C29 C30 110.0(3) yes
O28 C29 C31 108.6(3) yes
C30 C29 C31 114.2(4) yes
O28 C29 C32 101.7(3) yes
C30 C29 C32 110.8(4) yes
C31 C29 C32 110.8(4) yes
C29 C30 H302 108.8 no
C29 C30 H301 108.8 no
H302 C30 H301 109.6 no
C29 C30 H303 109.1 no
H302 C30 H303 109.8 no
H301 C30 H303 110.8 no
C29 C31 H312 106.3 no
C29 C31 H311 107.9 no
H312 C31 H311 109.8 no
C29 C31 H313 109.6 no
H312 C31 H313 111.3 no
H311 C31 H313 111.8 no
C29 C32 H322 107.6 no
C29 C32 H321 108.3 no
H322 C32 H321 110.6 no
C29 C32 H323 107.9 no
H322 C32 H323 110.8 no
H321 C32 H323 111.4 no

loop_
_geom_bond_atom_site_label_1
_geom_bond_atom_site_label_2
_geom_bond_distance
_geom_bond_publ_flag
Br1 C2 1.897(3) yes
C2 C3 1.384(3) yes
C2 C26 1.376(4) yes
C3 C4 1.396(4) yes
C3 H31 0.941 no
C4 C5 1.507(3) yes
C4 C24 1.388(4) yes
C5 N6 1.479(3) yes
C5 C20 1.531(4) yes
C5 H51 0.985 no
N6 C7 1.473(3) yes
N6 C17 1.363(4) yes
C7 C8 1.527(4) yes
C7 C9 1.519(4) yes
C7 H71 0.990 no
C8 H81 0.987 no
C8 H83 0.957 no
C8 H82 0.978 no
C9 C10 1.382(4) yes
C9 C16 1.403(4) yes
C10 C11 1.388(4) yes
C10 H101 0.951 no
C11 C12 1.387(4) yes
C11 H111 0.946 no
C12 O13 1.370(3) yes
C12 C15 1.385(5) yes
O13 C14 1.418(4) yes
C14 H142 0.963 no
C14 H141 0.976 no
C14 H143 0.971 no
C15 C16 1.388(4) yes
C15 H151 0.952 no
C16 H161 0.959 no
C17 O18 1.225(3) yes
C17 C19 1.509(4) yes
C19 C20 1.525(4) yes
C19 H191 0.976 no
C19 H192 0.988 no
C20 C21 1.515(4) yes
C20 H201 0.985 no
C21 O22 1.219(3) yes
C21 N23 1.383(4) yes
N23 C24 1.420(3) yes
N23 C27 1.445(3) yes
C24 C25 1.390(4) yes
C25 C26 1.388(4) yes
C25 H251 0.958 no
C26 H261 0.950 no
C27 O28 1.316(3) yes
C27 O33 1.194(3) yes
O28 C29 1.486(3) yes
C29 C30 1.501(5) yes
C29 C31 1.514(5) yes
C29 C32 1.513(5) yes
C30 H302 0.973 no
C30 H301 0.972 no
C30 H303 0.970 no
C31 H312 0.975 no
C31 H311 0.972 no
C31 H313 0.980 no
C32 H322 0.965 no
C32 H321 0.974 no
C32 H323 0.979 no

loop_
_geom_hbond_atom_site_label_D
_geom_hbond_atom_site_label_H
_geom_hbond_atom_site_label_A
_geom_hbond_site_symmetry_A
_geom_hbond_angle_DHA
_geom_hbond_distance_DH
_geom_hbond_distance_HA
_geom_hbond_distance_DA
_geom_hbond_publ_flag
C5 H51 O22 3_755 140.89(8) 0.985 2.560 3.382(4) yes
C15 H151 O18 2_466 156.04(9) 0.952 2.571 3.463(4) yes
